data_4508886
loop_
_publ_author_name
'Cheng, Lin'
'Lin, Jian-Bin'
'Gong, Jun-Zhou'
'Sun, Ai-Ping'
'Ye, Bao-Hui'
'Chen, Xiao-Ming'

_publ_section_title
;
 Encapsulation of Water Cluster,meso-Helical Chain and Tapes in
 Metal&#x2212;Organic Frameworks Based on Double-Stranded Cd(II) Helicates
 and Carboxylates
;
_journal_issue 12
_journal_name_full 'Crystal Growth &amp; Design'
_journal_page_first 2739
_journal_paper_doi 10.1021/cg060441f
_journal_volume 6
_journal_year 2006
_chemical_formula_moiety 'Cd, C12H12N6, CH3COO, H2O'
_chemical_formula_sum 'C40 H66 Cd4 N12 O25'
_chemical_formula_weight 1564.64
_chemical_name_systematic
; 
 ? 
;
_space_group_IT_number 133
_symmetry_cell_setting tetragonal
_symmetry_space_group_name_Hall '-P 4ac 2b'
_symmetry_space_group_name_H-M 'P 42/n b c :2'
_atom_sites_solution_hydrogens geom
_atom_sites_solution_primary direct
_atom_sites_solution_secondary difmap
_audit_creation_method SHELXL-97
_cell_angle_alpha 90.00
_cell_angle_beta 90.00
_cell_angle_gamma 90.00
_cell_formula_units_Z 8
_cell_length_a 19.0544(11)
_cell_length_b 19.0544(11)
_cell_length_c 31.639(4)
_cell_measurement_temperature 100(2)
_cell_volume 11487.2(17)
_computing_cell_refinement
;
     'SAINT-PLUS for Windows NT, Ver. 6.0, Bruker AXS Inc., 1997.'
;
_computing_data_collection
;
          'SMART for Windows NT, Bruker AXS Inc., 1998.' 
;
_computing_molecular_graphics
;
     'XP-Interactive Molecular Graphics, Ver. 6.10, Bruker AXS Inc., 2000.'
;
_computing_publication_material 'SHELXTL-Bruker AXS Inc., 1998.'
_computing_structure_refinement 'SHELXL-97 (Sheldrick, 1997)'
_computing_structure_solution 'SHELXS-97 (Sheldrick, 1990)'
_diffrn_ambient_temperature 100(2)
_diffrn_measured_fraction_theta_full 0.979
_diffrn_measured_fraction_theta_max 0.979
_diffrn_measurement_device_type 'Bruker APX CCD'
_diffrn_measurement_method 'phi and omega scan'
_diffrn_radiation_monochromator graphite
_diffrn_radiation_source 'fine-focus sealed tube'
_diffrn_radiation_type MoK\a
_diffrn_radiation_wavelength 0.71073
_diffrn_reflns_av_R_equivalents 0.0686
_diffrn_reflns_av_sigmaI/netI 0.0422
_diffrn_reflns_limit_h_max 24
_diffrn_reflns_limit_h_min -24
_diffrn_reflns_limit_k_max 24
_diffrn_reflns_limit_k_min -14
_diffrn_reflns_limit_l_max 26
_diffrn_reflns_limit_l_min -39
_diffrn_reflns_number 48747
_diffrn_reflns_theta_full 27.00
_diffrn_reflns_theta_max 27.00
_diffrn_reflns_theta_min 1.99
_exptl_absorpt_coefficient_mu 1.551
_exptl_absorpt_correction_T_max 0.8730
_exptl_absorpt_correction_T_min 0.7571
_exptl_absorpt_correction_type multi-scan
_exptl_absorpt_process_details sadabs
_exptl_crystal_colour yellow
_exptl_crystal_density_diffrn 1.809
_exptl_crystal_density_method 'not measured'
_exptl_crystal_description block
_exptl_crystal_F_000 6256
_exptl_crystal_size_max 0.19
_exptl_crystal_size_mid 0.16
_exptl_crystal_size_min 0.09
_refine_diff_density_max 1.205
_refine_diff_density_min -0.893
_refine_diff_density_rms 0.128
_refine_ls_extinction_method none
_refine_ls_goodness_of_fit_ref 1.036
_refine_ls_hydrogen_treatment mixed
_refine_ls_matrix_type full
_refine_ls_number_parameters 382
_refine_ls_number_reflns 6163
_refine_ls_number_restraints 0
_refine_ls_restrained_S_all 1.036
_refine_ls_R_factor_all 0.0767
_refine_ls_R_factor_gt 0.0570
_refine_ls_shift/su_max 0.001
_refine_ls_shift/su_mean 0.000
_refine_ls_structure_factor_coef Fsqd
_refine_ls_weighting_details 'calc w=1/[\s^2^(Fo^2^)+(0.0568P)^2^+77.6461P] where P=(Fo^2^+2Fc^2^)/3'
_refine_ls_weighting_scheme calc
_refine_ls_wR_factor_gt 0.1255
_refine_ls_wR_factor_ref 0.1361
_reflns_number_gt 4881
_reflns_number_total 6163
_reflns_threshold_expression >2sigma(I)
_cod_data_source_file cg060441fsup1.cif
_cod_data_source_block 1
_cod_original_sg_symbol_H-M P4(2)/nbc
_cod_database_code 4508886

loop_
_symmetry_equiv_pos_as_xyz
'x, y, z'
'-x+1/2, -y+1/2, z'
'-y+1/2, x, z+1/2'
'y, -x+1/2, z+1/2'
'-x+1/2, y, -z'
'x, -y+1/2, -z'
'y, x, -z+1/2'
'-y+1/2, -x+1/2, -z+1/2'
'-x, -y, -z'
'x-1/2, y-1/2, -z'
'y-1/2, -x, -z-1/2'
'-y, x-1/2, -z-1/2'
'x-1/2, -y, z'
'-x, y-1/2, z'
'-y, -x, z-1/2'
'y-1/2, x-1/2, z-1/2'

loop_
_atom_site_label
_atom_site_type_symbol
_atom_site_fract_x
_atom_site_fract_y
_atom_site_fract_z
_atom_site_U_iso_or_equiv
_atom_site_adp_type
_atom_site_occupancy
_atom_site_symmetry_multiplicity
_atom_site_calc_flag
_atom_site_refinement_flags
Cd1 Cd -0.158308(19) 0.844917(19) 0.116201(12) 0.01035(12) Uani 1 1 d .
Cd2 Cd 0.00571(2) 0.99608(2) 0.126432(12) 0.01253(12) Uani 1 1 d .
C1 C -0.2097(3) 0.9941(3) 0.15391(17) 0.0116(11) Uani 1 1 d .
H1A H -0.1704 1.0104 0.1395 0.014 Uiso 1 1 calc R
C2 C -0.2484(3) 1.0410(3) 0.17727(18) 0.0144(12) Uani 1 1 d .
H2A H -0.2346 1.0877 0.1788 0.017 Uiso 1 1 calc R
C3 C -0.3079(3) 1.0185(3) 0.19854(17) 0.0125(11) Uani 1 1 d .
H3A H -0.3357 1.0498 0.2136 0.015 Uiso 1 1 calc R
C4 C -0.3243(3) 0.9474(3) 0.19644(17) 0.0114(11) Uani 1 1 d .
H4A H -0.3631 0.9300 0.2109 0.014 Uiso 1 1 calc R
C5 C -0.2829(3) 0.9030(3) 0.17272(17) 0.0107(11) Uani 1 1 d .
C6 C -0.2960(3) 0.8255(3) 0.17152(17) 0.0113(11) Uani 1 1 d .
C7 C -0.0071(3) 0.7895(3) 0.08595(18) 0.0129(11) Uani 1 1 d .
H7A H 0.0077 0.8278 0.1018 0.015 Uiso 1 1 calc R
C8 C 0.0426(3) 0.7517(3) 0.06351(18) 0.0133(12) Uani 1 1 d .
H8A H 0.0897 0.7645 0.0642 0.016 Uiso 1 1 calc R
C9 C 0.0206(3) 0.6945(3) 0.03996(18) 0.0142(12) Uani 1 1 d .
H9A H 0.0528 0.6679 0.0248 0.017 Uiso 1 1 calc R
C10 C -0.0497(3) 0.6776(3) 0.03946(18) 0.0127(11) Uani 1 1 d .
H10A H -0.0656 0.6395 0.0237 0.015 Uiso 1 1 calc R
C11 C -0.0967(3) 0.7180(3) 0.06270(17) 0.0086(11) Uani 1 1 d .
C12 C -0.1738(3) 0.7049(3) 0.06202(17) 0.0103(11) Uani 1 1 d .
C13 C -0.0871(3) 1.0136(3) 0.03294(19) 0.0186(13) Uani 1 1 d .
H13A H -0.1170 1.0187 0.0087 0.028 Uiso 1 1 calc R
H13B H -0.0400 1.0043 0.0238 0.028 Uiso 1 1 calc R
H13C H -0.0880 1.0562 0.0492 0.028 Uiso 1 1 calc R
C14 C -0.1127(3) 0.9541(3) 0.05956(17) 0.0105(11) Uani 1 1 d .
C15 C -0.0178(3) 0.8494(3) 0.23804(19) 0.0217(13) Uani 1 1 d .
H15A H -0.0391 0.8044 0.2424 0.033 Uiso 1 1 calc R
H15B H -0.0325 0.8810 0.2600 0.033 Uiso 1 1 calc R
H15C H 0.0323 0.8447 0.2387 0.033 Uiso 1 1 calc R
C16 C -0.0400(3) 0.8781(3) 0.19585(17) 0.0125(11) Uani 1 1 d .
C17 C 0.1927(3) 0.9486(3) 0.06121(19) 0.0166(12) Uani 1 1 d .
H17A H 0.1925 0.9685 0.0334 0.025 Uiso 1 1 calc R
H17B H 0.1972 0.8985 0.0592 0.025 Uiso 1 1 calc R
H17C H 0.2316 0.9671 0.0769 0.025 Uiso 1 1 calc R
C18 C 0.1251(3) 0.9667(3) 0.08343(18) 0.0134(11) Uani 1 1 d .
C19 C -0.0492(3) 1.1902(3) 0.18065(19) 0.0196(13) Uani 1 1 d .
H19A H -0.0659 1.2250 0.1612 0.029 Uiso 1 1 calc R
H19B H -0.0079 1.2074 0.1947 0.029 Uiso 1 1 calc R
H19C H -0.0849 1.1805 0.2012 0.029 Uiso 1 1 calc R
C20 C -0.0316(3) 1.1240(3) 0.15693(18) 0.0135(11) Uani 1 1 d .
N1 N -0.2262(2) 0.9264(2) 0.15101(14) 0.0084(9) Uani 1 1 d .
N2 N -0.2418(2) 0.7861(2) 0.16265(14) 0.0098(9) Uani 1 1 d .
N3 N -0.3603(2) 0.8034(2) 0.18226(16) 0.0139(10) Uani 1 1 d .
H3B H -0.370(3) 0.754(4) 0.184(2) 0.021 Uiso 1 1 d .
H3C H -0.398(3) 0.832(3) 0.180(2) 0.021 Uiso 1 1 d .
N4 N -0.0750(2) 0.7732(2) 0.08575(15) 0.0121(10) Uani 1 1 d .
N5 N -0.2140(2) 0.7585(2) 0.06983(15) 0.0094(9) Uani 1 1 d .
N6 N -0.1947(3) 0.6406(2) 0.05211(18) 0.0177(11) Uani 1 1 d .
H6B H -0.238(4) 0.633(4) 0.049(2) 0.027 Uiso 1 1 d .
H6C H -0.170(4) 0.606(4) 0.054(2) 0.027 Uiso 1 1 d .
O1 O -0.1664(2) 0.9207(2) 0.04939(13) 0.0189(9) Uani 1 1 d .
O2 O -0.08005(19) 0.93857(19) 0.09369(12) 0.0123(8) Uani 1 1 d .
O3 O -0.0793(2) 0.84080(19) 0.17310(12) 0.0146(8) Uani 1 1 d .
O4 O -0.0158(2) 0.9378(2) 0.18556(13) 0.0174(9) Uani 1 1 d .
O5 O 0.1007(2) 0.9237(2) 0.11039(13) 0.0155(8) Uani 1 1 d .
O6 O 0.0932(2) 1.0227(2) 0.07459(13) 0.0159(9) Uani 1 1 d .
O7 O -0.07695(19) 1.0954(2) 0.13365(13) 0.0159(9) Uani 1 1 d .
O8 O 0.0287(2) 1.0980(2) 0.16146(14) 0.0191(9) Uani 1 1 d .
O1W O 0.1786(2) 0.8134(2) 0.13962(15) 0.0233(10) Uani 1 1 d .
H1WA H 0.2249 0.8198 0.1319 0.08(3) Uiso 1 1 d R
H1WB H 0.1444 0.8331 0.1261 0.08(3) Uiso 1 1 d R
O2W O 0.1778(2) 0.8145(2) 0.23239(17) 0.0329(11) Uani 1 1 d .
H2WA H 0.1792 0.7966 0.2044 0.049 Uiso 1 1 d R
H2WB H 0.1798 0.7671 0.2416 0.049 Uiso 1 1 d R
O3W O 0.1833(2) 0.6814(2) 0.01708(15) 0.0222(9) Uani 1 1 d .
H3WA H 0.1840 0.6815 0.0460 0.033 Uiso 1 1 d R
H3WB H 0.1823 0.7221 0.0078 0.033 Uiso 0.50 1 d PR
H3WC H 0.2205 0.6698 0.0072 0.033 Uiso 0.50 1 d PR
O4W O 0.1853(2) 0.6780(2) 0.10688(14) 0.0219(9) Uani 1 1 d .
H4WA H 0.1589 0.6399 0.1179 0.06(3) Uiso 1 1 d R
H4WB H 0.1660 0.7163 0.1154 0.06(3) Uiso 1 1 d R
O5W O 0.0322(3) 1.0322(3) 0.2500 0.091(4) Uani 1 2 d S
H5WA H 0.0076 1.0152 0.2710 0.137 Uiso 1 1 d R

loop_
_atom_site_aniso_label
_atom_site_aniso_U_11
_atom_site_aniso_U_22
_atom_site_aniso_U_33
_atom_site_aniso_U_23
_atom_site_aniso_U_13
_atom_site_aniso_U_12
Cd1 0.0083(2) 0.0077(2) 0.0150(2) -0.00142(15) 0.00155(15) -0.00015(14)
Cd2 0.0115(2) 0.0091(2) 0.0170(2) -0.00075(16) -0.00052(16) 0.00004(13)
C1 0.012(3) 0.013(3) 0.010(3) 0.002(2) -0.001(2) -0.003(2)
C2 0.021(3) 0.005(3) 0.017(3) -0.002(2) -0.004(2) 0.006(2)
C3 0.015(3) 0.009(3) 0.014(3) -0.004(2) 0.000(2) 0.003(2)
C4 0.009(3) 0.013(3) 0.012(3) 0.001(2) 0.002(2) 0.003(2)
C5 0.008(3) 0.013(3) 0.011(3) 0.001(2) -0.004(2) -0.001(2)
C6 0.017(3) 0.007(3) 0.010(3) -0.001(2) 0.002(2) 0.001(2)
C7 0.012(3) 0.010(3) 0.017(3) -0.001(2) 0.001(2) 0.002(2)
C8 0.009(3) 0.012(3) 0.018(3) 0.003(2) 0.001(2) -0.0014(19)
C9 0.011(3) 0.009(3) 0.022(3) 0.002(2) 0.006(2) 0.005(2)
C10 0.012(3) 0.007(3) 0.020(3) -0.001(2) 0.003(2) -0.002(2)
C11 0.008(2) 0.002(2) 0.016(3) 0.001(2) 0.001(2) -0.0016(18)
C12 0.012(3) 0.011(3) 0.008(3) 0.000(2) -0.001(2) -0.003(2)
C13 0.018(3) 0.017(3) 0.020(3) 0.003(2) -0.004(2) -0.005(2)
C14 0.014(3) 0.005(2) 0.013(3) -0.001(2) 0.004(2) 0.004(2)
C15 0.031(4) 0.020(3) 0.014(3) 0.004(2) -0.001(3) -0.002(3)
C16 0.012(3) 0.015(3) 0.010(3) -0.003(2) 0.001(2) 0.005(2)
C17 0.020(3) 0.012(3) 0.018(3) -0.002(2) -0.001(2) -0.003(2)
C18 0.010(3) 0.013(3) 0.017(3) -0.003(2) -0.006(2) -0.001(2)
C19 0.019(3) 0.021(3) 0.019(3) -0.005(2) -0.004(2) 0.004(2)
C20 0.016(3) 0.010(3) 0.014(3) 0.001(2) 0.001(2) -0.004(2)
N1 0.006(2) 0.008(2) 0.011(2) 0.0007(17) -0.0010(17) 0.0014(16)
N2 0.011(2) 0.006(2) 0.012(2) -0.0010(18) 0.0011(18) 0.0001(17)
N3 0.008(2) 0.009(2) 0.025(3) -0.002(2) 0.0034(19) 0.0003(18)
N4 0.012(2) 0.009(2) 0.016(3) -0.0011(18) 0.0009(19) 0.0000(18)
N5 0.002(2) 0.010(2) 0.016(2) 0.0021(18) 0.0008(18) -0.0005(17)
N6 0.013(3) 0.006(2) 0.034(3) -0.006(2) 0.000(2) 0.0014(19)
O1 0.012(2) 0.021(2) 0.024(2) 0.0015(17) -0.0067(17) -0.0085(17)
O2 0.016(2) 0.0099(19) 0.0110(19) 0.0018(15) -0.0017(15) -0.0003(15)
O3 0.018(2) 0.0119(19) 0.014(2) -0.0012(16) -0.0043(16) -0.0022(16)
O4 0.025(2) 0.0101(19) 0.017(2) -0.0025(16) -0.0009(17) -0.0042(16)
O5 0.0120(19) 0.015(2) 0.020(2) 0.0025(16) 0.0017(16) -0.0018(15)
O6 0.014(2) 0.012(2) 0.022(2) 0.0010(16) 0.0008(16) 0.0025(16)
O7 0.012(2) 0.015(2) 0.021(2) -0.0037(16) -0.0037(16) -0.0010(16)
O8 0.011(2) 0.012(2) 0.035(3) -0.0052(17) -0.0044(18) -0.0010(15)
O1W 0.013(2) 0.019(2) 0.038(3) 0.006(2) 0.0012(19) 0.0032(16)
O2W 0.036(3) 0.027(3) 0.035(3) 0.001(2) -0.009(2) 0.000(2)
O3W 0.014(2) 0.022(2) 0.031(2) -0.0016(19) 0.0053(18) -0.0013(17)
O4W 0.013(2) 0.018(2) 0.034(3) -0.0022(19) 0.0093(19) -0.0006(17)
O5W 0.120(7) 0.120(7) 0.034(5) -0.031(5) 0.031(5) -0.109(8)

loop_
_atom_type_symbol
_atom_type_description
_atom_type_scat_dispersion_real
_atom_type_scat_dispersion_imag
_atom_type_scat_source
C C 0.0033 0.0016 'International Tables Vol C Tables 4.2.6.8 and 6.1.1.4'
H H 0.0000 0.0000 'International Tables Vol C Tables 4.2.6.8 and 6.1.1.4'
N N 0.0061 0.0033 'International Tables Vol C Tables 4.2.6.8 and 6.1.1.4'
O O 0.0106 0.0060 'International Tables Vol C Tables 4.2.6.8 and 6.1.1.4'
Cd Cd -0.8075 1.2024 'International Tables Vol C Tables 4.2.6.8 and 6.1.1.4'

loop_
_geom_angle_atom_site_label_1
_geom_angle_atom_site_label_2
_geom_angle_atom_site_label_3
_geom_angle
_geom_angle_site_symmetry_1
_geom_angle_site_symmetry_3
N1 Cd1 N4 170.70(15) . .
N1 Cd1 O3 90.92(14) . .
N4 Cd1 O3 81.91(15) . .
N1 Cd1 O2 89.44(14) . .
N4 Cd1 O2 83.69(14) . .
O3 Cd1 O2 81.73(13) . .
N1 Cd1 N2 69.81(14) . .
N4 Cd1 N2 115.38(15) . .
O3 Cd1 N2 86.60(14) . .
O2 Cd1 N2 156.03(13) . .
N1 Cd1 N5 119.78(14) . .
N4 Cd1 N5 69.48(15) . .
O3 Cd1 N5 135.64(13) . .
O2 Cd1 N5 125.74(14) . .
N2 Cd1 N5 76.63(14) . .
N1 Cd1 O1 88.91(14) . .
N4 Cd1 O1 91.76(15) . .
O3 Cd1 O1 133.60(12) . .
O2 Cd1 O1 51.86(12) . .
N2 Cd1 O1 135.74(13) . .
N5 Cd1 O1 81.88(14) . .
O4 Cd2 O2 90.62(14) . .
O4 Cd2 O8 92.95(15) . .
O2 Cd2 O8 141.98(14) . .
O4 Cd2 O5 91.76(14) . .
O2 Cd2 O5 100.22(14) . .
O8 Cd2 O5 117.46(14) . .
O4 Cd2 O6 144.50(14) . .
O2 Cd2 O6 107.28(14) . .
O8 Cd2 O6 91.11(14) . .
O5 Cd2 O6 55.61(13) . .
O4 Cd2 O7 100.82(14) . .
O2 Cd2 O7 87.24(13) . .
O8 Cd2 O7 54.92(13) . .
O5 Cd2 O7 165.34(13) . .
O6 Cd2 O7 110.21(13) . .
O4 Cd2 C18 118.43(16) . .
O2 Cd2 C18 106.32(15) . .
O8 Cd2 C18 105.04(15) . .
O5 Cd2 C18 27.94(15) . .
O6 Cd2 C18 27.69(15) . .
O7 Cd2 C18 137.70(15) . .
O4 Cd2 C20 95.81(15) . .
O2 Cd2 C20 114.54(15) . .
O8 Cd2 C20 27.46(15) . .
O5 Cd2 C20 144.25(15) . .
O6 Cd2 C20 103.65(15) . .
O7 Cd2 C20 27.59(14) . .
C18 Cd2 C20 125.72(16) . .
N1 C1 C2 122.7(5) . .
N1 C1 H1A 118.6 . .
C2 C1 H1A 118.6 . .
C1 C2 C3 119.9(5) . .
C1 C2 H2A 120.0 . .
C3 C2 H2A 120.0 . .
C2 C3 C4 117.5(5) . .
C2 C3 H3A 121.3 . .
C4 C3 H3A 121.3 . .
C5 C4 C3 119.6(5) . .
C5 C4 H4A 120.2 . .
C3 C4 H4A 120.2 . .
N1 C5 C4 122.0(5) . .
N1 C5 C6 116.3(5) . .
C4 C5 C6 121.6(5) . .
N2 C6 N3 126.6(5) . .
N2 C6 C5 116.2(5) . .
N3 C6 C5 117.1(5) . .
N4 C7 C8 122.8(5) . .
N4 C7 H7A 118.6 . .
C8 C7 H7A 118.6 . .
C7 C8 C9 118.6(5) . .
C7 C8 H8A 120.7 . .
C9 C8 H8A 120.7 . .
C10 C9 C8 118.9(5) . .
C10 C9 H9A 120.6 . .
C8 C9 H9A 120.6 . .
C9 C10 C11 119.3(5) . .
C9 C10 H10A 120.3 . .
C11 C10 H10A 120.3 . .
N4 C11 C10 121.5(5) . .
N4 C11 C12 116.2(5) . .
C10 C11 C12 122.2(5) . .
N5 C12 N6 126.4(5) . .
N5 C12 C11 116.5(5) . .
N6 C12 C11 117.0(5) . .
C14 C13 H13A 109.5 . .
C14 C13 H13B 109.5 . .
H13A C13 H13B 109.5 . .
C14 C13 H13C 109.5 . .
H13A C13 H13C 109.5 . .
H13B C13 H13C 109.5 . .
O1 C14 O2 119.9(5) . .
O1 C14 C13 120.7(5) . .
O2 C14 C13 119.4(5) . .
C16 C15 H15A 109.5 . .
C16 C15 H15B 109.5 . .
H15A C15 H15B 109.5 . .
C16 C15 H15C 109.5 . .
H15A C15 H15C 109.5 . .
H15B C15 H15C 109.5 . .
O3 C16 O4 125.2(5) . .
O3 C16 C15 118.0(5) . .
O4 C16 C15 116.8(5) . .
C18 C17 H17A 109.5 . .
C18 C17 H17B 109.5 . .
H17A C17 H17B 109.5 . .
C18 C17 H17C 109.5 . .
H17A C17 H17C 109.5 . .
H17B C17 H17C 109.5 . .
O6 C18 O5 121.3(5) . .
O6 C18 C17 120.2(5) . .
O5 C18 C17 118.5(5) . .
O6 C18 Cd2 62.1(3) . .
O5 C18 Cd2 59.3(3) . .
C17 C18 Cd2 177.4(4) . .
C20 C19 H19A 109.5 . .
C20 C19 H19B 109.5 . .
H19A C19 H19B 109.5 . .
C20 C19 H19C 109.5 . .
H19A C19 H19C 109.5 . .
H19B C19 H19C 109.5 . .
O8 C20 O7 121.4(5) . .
O8 C20 C19 118.4(5) . .
O7 C20 C19 120.1(5) . .
O8 C20 Cd2 56.5(3) . .
O7 C20 Cd2 65.3(3) . .
C19 C20 Cd2 170.8(4) . .
C1 N1 C5 118.1(5) . .
C1 N1 Cd1 123.6(4) . .
C5 N1 Cd1 118.0(3) . .
C6 N2 N2 112.7(5) . 2_465
C6 N2 Cd1 112.4(3) . .
N2 N2 Cd1 126.4(3) 2_465 .
C6 N3 H3B 120(4) . .
C6 N3 H3C 121(4) . .
H3B N3 H3C 115(5) . .
C7 N4 C11 118.9(5) . .
C7 N4 Cd1 122.0(4) . .
C11 N4 Cd1 118.6(3) . .
C12 N5 N5 113.2(5) . 2_465
C12 N5 Cd1 112.8(3) . .
N5 N5 Cd1 125.2(3) 2_465 .
C12 N6 H6B 119(5) . .
C12 N6 H6C 124(5) . .
H6B N6 H6C 115(7) . .
C14 O1 Cd1 91.4(3) . .
C14 O2 Cd2 129.5(3) . .
C14 O2 Cd1 96.8(3) . .
Cd2 O2 Cd1 132.51(17) . .
C16 O3 Cd1 143.2(4) . .
C16 O4 Cd2 137.1(4) . .
C18 O5 Cd2 92.8(3) . .
C18 O6 Cd2 90.3(3) . .
C20 O7 Cd2 87.1(3) . .
C20 O8 Cd2 96.0(3) . .
H1WA O1W H1WB 122.2 . .
H2WA O2W H2WB 86.7 . .
H3WA O3W H3WB 110.5 . .
H3WA O3W H3WC 112.3 . .
H3WB O3W H3WC 98.1 . .
H4WA O4W H4WB 107.9 . .

loop_
_geom_bond_atom_site_label_1
_geom_bond_atom_site_label_2
_geom_bond_distance
_geom_bond_site_symmetry_2
Cd1 N1 2.301(4) .
Cd1 N4 2.305(4) .
Cd1 O3 2.348(4) .
Cd1 O2 2.432(4) .
Cd1 N2 2.439(4) .
Cd1 N5 2.448(4) .
Cd1 O1 2.565(4) .
Cd2 O4 2.213(4) .
Cd2 O2 2.224(4) .
Cd2 O8 2.278(4) .
Cd2 O5 2.332(4) .
Cd2 O6 2.393(4) .
Cd2 O7 2.472(4) .
Cd2 C18 2.709(6) .
Cd2 C20 2.717(5) .
C1 N1 1.332(7) .
C1 C2 1.373(8) .
C1 H1A 0.9300 .
C2 C3 1.386(8) .
C2 H2A 0.9300 .
C3 C4 1.392(7) .
C3 H3A 0.9300 .
C4 C5 1.379(7) .
C4 H4A 0.9300 .
C5 N1 1.355(7) .
C5 C6 1.499(7) .
C6 N2 1.307(7) .
C6 N3 1.339(7) .
C7 N4 1.331(7) .
C7 C8 1.384(8) .
C7 H7A 0.9300 .
C8 C9 1.386(8) .
C8 H8A 0.9300 .
C9 C10 1.379(8) .
C9 H9A 0.9300 .
C10 C11 1.391(7) .
C10 H10A 0.9300 .
C11 N4 1.345(7) .
C11 C12 1.492(7) .
C12 N5 1.299(7) .
C12 N6 1.327(7) .
C13 C14 1.495(7) .
C13 H13A 0.9600 .
C13 H13B 0.9600 .
C13 H13C 0.9600 .
C14 O1 1.247(6) .
C14 O2 1.281(6) .
C15 C16 1.503(8) .
C15 H15A 0.9600 .
C15 H15B 0.9600 .
C15 H15C 0.9600 .
C16 O3 1.259(6) .
C16 O4 1.270(7) .
C17 C18 1.508(8) .
C17 H17A 0.9600 .
C17 H17B 0.9600 .
C17 H17C 0.9600 .
C18 O6 1.259(6) .
C18 O5 1.271(7) .
C19 C20 1.506(8) .
C19 H19A 0.9600 .
C19 H19B 0.9600 .
C19 H19C 0.9600 .
C20 O8 1.260(7) .
C20 O7 1.260(6) .
N2 N2 1.409(8) 2_465
N3 H3B 0.96(7) .
N3 H3C 0.90(7) .
N5 N5 1.409(8) 2_465
N6 H6B 0.84(7) .
N6 H6C 0.81(7) .
O1W H1WA 0.9221 .
O1W H1WB 0.8651 .
O2W H2WA 0.9502 .
O2W H2WB 0.9500 .
O3W H3WA 0.9160 .
O3W H3WB 0.8285 .
O3W H3WC 0.8049 .
O4W H4WA 0.9498 .
O4W H4WB 0.8591 .
O5W H5WA 0.8763 .

loop_
_geom_hbond_atom_site_label_D
_geom_hbond_atom_site_label_H
_geom_hbond_atom_site_label_A
_geom_hbond_distance_DH
_geom_hbond_distance_HA
_geom_hbond_distance_DA
_geom_hbond_angle_DHA
_geom_hbond_site_symmetry_A
N3 H3B O3 0.96(7) 2.07(7) 2.993(6) 160(5) 2_465
N3 H3C O8 0.90(7) 2.02(7) 2.906(6) 166(6) 13_575
N6 H6B O1 0.84(7) 2.09(7) 2.893(6) 161(7) 2_465
N6 H6C O6 0.81(7) 2.26(7) 3.048(6) 165(7) 14
O1W H1WA O4W 0.92 1.89 2.798(6) 168.7 2_565
O1W H1WB O5 0.87 1.98 2.734(6) 145.0 .
O2W H2WA O1W 0.95 2.07 2.935(7) 150.0 .
O2W H2WB O2W 0.95 1.89 2.838(7) 172.0 12_666
O3W H3WA O4W 0.92 1.93 2.842(7) 177.9 .
O3W H3WB O3W 0.83 2.00 2.829(9) 176.9 6_565
O3W H3WC O3W 0.80 2.00 2.760(8) 157.6 5
O4W H4WA O7 0.95 1.85 2.731(5) 154.0 14
O4W H4WB O1W 0.86 2.02 2.783(6) 147.8 .
O5W H5WA O4 0.88 2.00 2.868(6) 170.5 7_465
